data_4076815
loop_
_publ_author_name
'Uhl, Werner'
'Cuypers, Lars'
'Neum\"uller, Bernhard'
'Weller, Frank'

_publ_section_title
;
 Hydrogallation of Alkynes:&#x00A0; Syntheses of Carbon&#x2212;Gallium
 Cages Possessing Heteroadamantane Structures
;
_journal_issue 12
_journal_name_full Organometallics
_journal_page_first 2365
_journal_paper_doi 10.1021/om020072u
_journal_volume 21
_journal_year 2002
_chemical_formula_sum 'C32 H66 Ga6'
_chemical_formula_weight 869.17
_chemical_name_systematic
;
 ?
;
_space_group_IT_number 78
_symmetry_space_group_name_Hall 'P 4cw'
_symmetry_space_group_name_H-M 'P 43'
_atom_sites_solution_hydrogens geom
_atom_sites_solution_primary direct
_atom_sites_solution_secondary difmap
_audit_creation_method SHELXL-97
_cell_angle_alpha 90.00
_cell_angle_beta 90.00
_cell_angle_gamma 90.00
_cell_formula_units_Z 4
_cell_length_a 16.1617(8)
_cell_length_b 16.1617(8)
_cell_length_c 14.0998(8)
_cell_measurement_temperature 193(2)
_cell_volume 3682.9(3)
_computing_structure_refinement 'SHELXL-97 (Sheldrick, 1997)'
_computing_structure_solution 'SHELXS-97 (Sheldrick, 1990)'
_diffrn_ambient_temperature 193(2)
_diffrn_measured_fraction_theta_full 0.996
_diffrn_measured_fraction_theta_max 0.996
_diffrn_radiation_monochromator graphite
_diffrn_radiation_source 'fine-focus sealed tube'
_diffrn_radiation_type MoK\a
_diffrn_radiation_wavelength 0.71073
_diffrn_reflns_av_R_equivalents 0.0513
_diffrn_reflns_av_sigmaI/netI 0.0365
_diffrn_reflns_limit_h_max 19
_diffrn_reflns_limit_h_min -19
_diffrn_reflns_limit_k_max 19
_diffrn_reflns_limit_k_min -19
_diffrn_reflns_limit_l_max 16
_diffrn_reflns_limit_l_min -16
_diffrn_reflns_number 26618
_diffrn_reflns_theta_full 24.85
_diffrn_reflns_theta_max 24.85
_diffrn_reflns_theta_min 1.78
_exptl_absorpt_coefficient_mu 4.345
_exptl_crystal_density_diffrn 1.568
_exptl_crystal_density_method 'not measured'
_exptl_crystal_F_000 1776
_refine_diff_density_max 0.652
_refine_diff_density_min -0.502
_refine_diff_density_rms 0.072
_refine_ls_abs_structure_details 'Flack H D (1983), Acta Cryst. A39, 876-881'
_refine_ls_abs_structure_Flack 0.403(14)
_refine_ls_extinction_method none
_refine_ls_goodness_of_fit_ref 1.086
_refine_ls_hydrogen_treatment mixed
_refine_ls_matrix_type full
_refine_ls_number_parameters 354
_refine_ls_number_reflns 6347
_refine_ls_number_restraints 1
_refine_ls_restrained_S_all 1.086
_refine_ls_R_factor_all 0.0308
_refine_ls_R_factor_gt 0.0261
_refine_ls_shift/su_max 0.534
_refine_ls_shift/su_mean 0.029
_refine_ls_structure_factor_coef Fsqd
_refine_ls_weighting_details 'calc w=1/[\s^2^(Fo^2^)+(0.0227P)^2^+0.0000P] where P=(Fo^2^+2Fc^2^)/3'
_refine_ls_weighting_scheme calc
_refine_ls_wR_factor_gt 0.0533
_refine_ls_wR_factor_ref 0.0541
_reflns_number_gt 5773
_reflns_number_total 6347
_reflns_threshold_expression >2sigma(I)
_cod_data_source_file om020072u.cif
_cod_data_source_block Ga6Et6C4Bu4
_cod_database_code 4076815

loop_
_symmetry_equiv_pos_as_xyz
'x, y, z'
'-x, -y, z+1/2'
'-y, x, z+3/4'
'y, -x, z+1/4'

loop_
_atom_site_label
_atom_site_type_symbol
_atom_site_fract_x
_atom_site_fract_y
_atom_site_fract_z
_atom_site_U_iso_or_equiv
_atom_site_adp_type
_atom_site_occupancy
_atom_site_symmetry_multiplicity
_atom_site_calc_flag
_atom_site_refinement_flags
Ga1 Ga 0.36792(3) 0.70066(3) 0.90544(3) 0.02737(11) Uani 1 1 d .
C11 C 0.4757(3) 0.6448(3) 0.8783(4) 0.0426(12) Uani 1 1 d .
H11A H 0.4666 0.5843 0.8807 0.064 Uiso 1 1 calc R
H11C H 0.4921 0.6587 0.8126 0.064 Uiso 1 1 calc R
C12 C 0.5476(3) 0.6652(3) 0.9431(4) 0.0516(13) Uani 1 1 d .
H12A H 0.5936 0.6273 0.9302 0.077 Uiso 1 1 calc R
H12B H 0.5302 0.6593 1.0093 0.077 Uiso 1 1 calc R
H12C H 0.5656 0.7223 0.9317 0.077 Uiso 1 1 calc R
Ga2 Ga 0.30675(3) 0.88136(3) 0.94238(3) 0.02841(11) Uani 1 1 d .
C21 C 0.3640(3) 0.9897(3) 0.9592(4) 0.0404(11) Uani 1 1 d .
H21A H 0.3427 1.0162 1.0176 0.048 Uiso 1 1 calc R
H21B H 0.4238 0.9791 0.9687 0.048 Uiso 1 1 calc R
C22 C 0.3541(4) 1.0504(3) 0.8770(4) 0.0619(16) Uani 1 1 d .
H22A H 0.3809 1.1029 0.8932 0.093 Uiso 1 1 calc R
H22B H 0.2951 1.0599 0.8651 0.093 Uiso 1 1 calc R
H22C H 0.3798 1.0273 0.8199 0.093 Uiso 1 1 calc R
Ga3 Ga 0.12350(3) 0.81512(3) 0.96260(4) 0.03940(14) Uani 1 1 d .
C31 C 0.0067(4) 0.8479(4) 1.0074(6) 0.087(2) Uani 1 1 d .
H31A H -0.0301 0.7991 1.0032 0.105 Uiso 1 1 calc R
H31B H 0.0093 0.8651 1.0747 0.105 Uiso 1 1 calc R
C32 C -0.0274(5) 0.9132(5) 0.9529(6) 0.094(2) Uani 1 1 d .
H32A H -0.0817 0.9283 0.9785 0.141 Uiso 1 1 calc R
H32B H -0.0335 0.8952 0.8869 0.141 Uiso 1 1 calc R
H32C H 0.0095 0.9613 0.9556 0.141 Uiso 1 1 calc R
Ga4 Ga 0.18465(3) 0.63751(3) 0.92298(3) 0.02855(11) Uani 1 1 d .
C41 C 0.1319(3) 0.5261(3) 0.9243(4) 0.0393(11) Uani 1 1 d .
H41A H 0.1345 0.5038 0.9896 0.047 Uiso 1 1 calc R
H41B H 0.0727 0.5323 0.9074 0.047 Uiso 1 1 calc R
C42 C 0.1713(3) 0.4637(3) 0.8570(4) 0.0464(12) Uani 1 1 d .
H42A H 0.1438 0.4100 0.8640 0.070 Uiso 1 1 calc R
H42B H 0.2302 0.4579 0.8722 0.070 Uiso 1 1 calc R
H42C H 0.1653 0.4831 0.7915 0.070 Uiso 1 1 calc R
Ga5 Ga 0.25876(3) 0.73913(3) 1.08450(3) 0.02888(11) Uani 1 1 d .
C51 C 0.2503(3) 0.7195(3) 1.2235(4) 0.0451(12) Uani 1 1 d .
H51A H 0.1952 0.7389 1.2448 0.054 Uiso 1 1 calc R
H51B H 0.2525 0.6590 1.2346 0.054 Uiso 1 1 calc R
C52 C 0.3158(3) 0.7603(4) 1.2858(4) 0.0567(14) Uani 1 1 d .
H52A H 0.3026 0.7506 1.3527 0.085 Uiso 1 1 calc R
H52B H 0.3168 0.8200 1.2734 0.085 Uiso 1 1 calc R
H52C H 0.3702 0.7366 1.2714 0.085 Uiso 1 1 calc R
Ga6 Ga 0.22573(3) 0.77900(3) 0.78063(3) 0.03057(11) Uani 1 1 d .
C61 C 0.2108(3) 0.8044(3) 0.6443(3) 0.0377(10) Uani 1 1 d .
H61A H 0.1508 0.8082 0.6307 0.045 Uiso 1 1 calc R
H61B H 0.2355 0.8593 0.6310 0.045 Uiso 1 1 calc R
C62 C 0.2493(4) 0.7409(3) 0.5776(4) 0.0510(13) Uani 1 1 d .
H62A H 0.2379 0.7566 0.5117 0.076 Uiso 1 1 calc R
H62B H 0.2255 0.6862 0.5903 0.076 Uiso 1 1 calc R
H62C H 0.3093 0.7390 0.5878 0.076 Uiso 1 1 calc R
C1 C 0.3354(2) 0.8033(2) 0.8391(3) 0.0301(9) Uani 1 1 d .
C13 C 0.3974(3) 0.8344(3) 0.7632(3) 0.0383(10) Uani 1 1 d .
H13A H 0.4040 0.7904 0.7149 0.046 Uiso 1 1 calc R
H13B H 0.3727 0.8830 0.7311 0.046 Uiso 1 1 calc R
C14 C 0.4832(3) 0.8586(3) 0.7991(3) 0.0414(11) Uani 1 1 d .
H14A H 0.5074 0.8107 0.8331 0.050 Uiso 1 1 calc R
H14B H 0.4770 0.9041 0.8455 0.050 Uiso 1 1 calc R
C15 C 0.5438(3) 0.8861(3) 0.7223(4) 0.0510(13) Uani 1 1 d .
H15A H 0.5200 0.9342 0.6885 0.061 Uiso 1 1 calc R
H15B H 0.5957 0.9046 0.7530 0.061 Uiso 1 1 calc R
C16 C 0.5638(4) 0.8206(4) 0.6518(4) 0.0650(16) Uani 1 1 d .
H16A H 0.6084 0.8399 0.6101 0.097 Uiso 1 1 calc R
H16B H 0.5146 0.8083 0.6137 0.097 Uiso 1 1 calc R
H16C H 0.5817 0.7704 0.6850 0.097 Uiso 1 1 calc R
C2 C 0.2888(2) 0.6500(2) 0.9954(3) 0.0275(9) Uani 1 1 d .
C23 C 0.3145(3) 0.5668(3) 1.0422(3) 0.0327(9) Uani 1 1 d .
H23A H 0.2662 0.5446 1.0769 0.039 Uiso 1 1 calc R
H23B H 0.3280 0.5270 0.9911 0.039 Uiso 1 1 calc R
C24 C 0.3871(3) 0.5701(3) 1.1100(3) 0.0399(11) Uani 1 1 d .
H24A H 0.3755 0.6123 1.1591 0.048 Uiso 1 1 calc R
H24B H 0.4368 0.5882 1.0746 0.048 Uiso 1 1 calc R
C25 C 0.4059(3) 0.4877(3) 1.1589(4) 0.0441(11) Uani 1 1 d .
H25A H 0.4119 0.4444 1.1098 0.053 Uiso 1 1 calc R
H25B H 0.4596 0.4926 1.1922 0.053 Uiso 1 1 calc R
C26 C 0.3419(3) 0.4606(4) 1.2283(4) 0.0608(16) Uani 1 1 d .
H26A H 0.3596 0.4090 1.2587 0.091 Uiso 1 1 calc R
H26B H 0.2893 0.4515 1.1953 0.091 Uiso 1 1 calc R
H26C H 0.3346 0.5035 1.2767 0.091 Uiso 1 1 calc R
C3 C 0.2222(2) 0.8486(2) 1.0352(3) 0.0307(9) Uani 1 1 d .
C33 C 0.2086(3) 0.9111(3) 1.1175(3) 0.0374(10) Uani 1 1 d .
H33A H 0.1752 0.8834 1.1670 0.045 Uiso 1 1 calc R
H33B H 0.2632 0.9239 1.1457 0.045 Uiso 1 1 calc R
C34 C 0.1663(3) 0.9928(3) 1.0923(3) 0.0390(11) Uani 1 1 d .
H34A H 0.1968 1.0193 1.0396 0.047 Uiso 1 1 calc R
H34B H 0.1094 0.9811 1.0698 0.047 Uiso 1 1 calc R
C35 C 0.1618(4) 1.0524(3) 1.1742(4) 0.0508(13) Uani 1 1 d .
H35A H 0.2188 1.0666 1.1939 0.061 Uiso 1 1 calc R
H35B H 0.1347 1.0243 1.2283 0.061 Uiso 1 1 calc R
C36 C 0.1153(4) 1.1319(3) 1.1533(4) 0.0517(13) Uani 1 1 d .
H36A H 0.1177 1.1683 1.2089 0.078 Uiso 1 1 calc R
H36B H 0.0574 1.1191 1.1387 0.078 Uiso 1 1 calc R
H36C H 0.1407 1.1598 1.0989 0.078 Uiso 1 1 calc R
C4 C 0.1347(3) 0.7334(3) 0.8581(3) 0.0326(9) Uani 1 1 d .
C43 C 0.0525(3) 0.7157(3) 0.8055(3) 0.0375(10) Uani 1 1 d .
H43A H 0.0113 0.6961 0.8524 0.045 Uiso 1 1 calc R
H43B H 0.0316 0.7684 0.7788 0.045 Uiso 1 1 calc R
C44 C 0.0578(3) 0.6526(3) 0.7258(4) 0.0429(11) Uani 1 1 d .
H44A H 0.0763 0.5992 0.7529 0.052 Uiso 1 1 calc R
H44B H 0.1006 0.6710 0.6802 0.052 Uiso 1 1 calc R
C45 C -0.0228(3) 0.6384(3) 0.6720(4) 0.0490(13) Uani 1 1 d .
H45A H -0.0437 0.6924 0.6491 0.059 Uiso 1 1 calc R
H45B H -0.0110 0.6038 0.6156 0.059 Uiso 1 1 calc R
C46 C -0.0895(3) 0.5973(4) 0.7295(5) 0.0615(15) Uani 1 1 d .
H46A H -0.1367 0.5845 0.6884 0.092 Uiso 1 1 calc R
H46B H -0.1073 0.6345 0.7803 0.092 Uiso 1 1 calc R
H46C H -0.0679 0.5460 0.7571 0.092 Uiso 1 1 calc R

loop_
_atom_site_aniso_label
_atom_site_aniso_U_11
_atom_site_aniso_U_22
_atom_site_aniso_U_33
_atom_site_aniso_U_23
_atom_site_aniso_U_13
_atom_site_aniso_U_12
Ga1 0.0247(2) 0.0263(2) 0.0311(3) -0.0011(2) -0.0005(2) 0.00125(18)
C11 0.034(2) 0.035(2) 0.059(3) -0.001(2) 0.007(2) 0.0103(19)
C12 0.031(3) 0.060(3) 0.065(3) 0.014(3) 0.008(2) 0.009(2)
Ga2 0.0286(2) 0.0244(2) 0.0322(3) -0.00064(19) -0.00224(19) -0.00083(18)
C21 0.046(3) 0.029(2) 0.046(3) -0.003(2) 0.005(2) -0.0098(19)
C22 0.083(4) 0.035(3) 0.067(4) 0.012(3) -0.001(3) -0.004(3)
Ga3 0.0247(2) 0.0369(3) 0.0566(4) -0.0172(2) -0.0051(2) 0.0055(2)
C31 0.067(4) 0.064(4) 0.131(6) -0.034(4) -0.048(4) 0.001(3)
C32 0.094(5) 0.085(5) 0.102(6) -0.005(5) -0.015(5) -0.011(4)
Ga4 0.0245(2) 0.0257(2) 0.0354(3) -0.0035(2) -0.00116(19) -0.00040(18)
C41 0.033(2) 0.033(2) 0.051(3) -0.007(2) -0.005(2) -0.0058(18)
C42 0.057(3) 0.032(3) 0.050(3) -0.012(2) -0.004(2) 0.001(2)
Ga5 0.0280(2) 0.0280(2) 0.0306(2) -0.0016(2) 0.0015(2) -0.00117(18)
C51 0.045(3) 0.046(3) 0.044(3) 0.008(2) 0.007(2) -0.002(2)
C52 0.058(3) 0.081(4) 0.032(3) -0.006(3) -0.001(3) 0.007(3)
Ga6 0.0308(3) 0.0280(2) 0.0329(3) -0.0016(2) -0.0052(2) 0.00199(19)
C61 0.043(3) 0.035(2) 0.035(3) -0.001(2) -0.004(2) 0.0045(19)
C62 0.068(4) 0.046(3) 0.039(3) -0.004(2) -0.006(3) 0.012(2)
C1 0.031(2) 0.028(2) 0.032(2) -0.0003(18) -0.0021(18) 0.0008(17)
C13 0.040(3) 0.041(2) 0.034(2) 0.002(2) 0.003(2) 0.0039(19)
C14 0.038(3) 0.040(3) 0.045(3) -0.003(2) 0.003(2) -0.0046(19)
C15 0.048(3) 0.049(3) 0.056(3) 0.006(3) 0.013(3) -0.005(2)
C16 0.053(3) 0.080(4) 0.061(4) -0.013(3) 0.009(3) -0.003(3)
C2 0.027(2) 0.024(2) 0.031(2) -0.0018(17) 0.0006(17) -0.0018(16)
C23 0.037(2) 0.027(2) 0.034(2) 0.0066(19) -0.0022(19) -0.0009(17)
C24 0.033(2) 0.040(3) 0.047(3) 0.010(2) -0.002(2) -0.0036(19)
C25 0.043(3) 0.044(3) 0.046(3) 0.009(2) -0.007(2) 0.010(2)
C26 0.051(3) 0.069(4) 0.062(4) 0.029(3) -0.011(3) -0.021(3)
C3 0.027(2) 0.027(2) 0.038(2) -0.0081(19) 0.0005(19) 0.0013(16)
C33 0.044(3) 0.032(2) 0.036(2) -0.0093(19) 0.000(2) 0.0039(19)
C34 0.042(3) 0.039(3) 0.036(2) -0.012(2) -0.002(2) 0.006(2)
C35 0.065(3) 0.042(3) 0.046(3) -0.008(2) -0.007(3) 0.018(2)
C36 0.072(4) 0.039(3) 0.044(3) -0.007(2) -0.001(3) 0.013(2)
C4 0.025(2) 0.032(2) 0.041(3) -0.0025(19) -0.0067(19) -0.0005(17)
C43 0.031(2) 0.033(2) 0.049(3) -0.003(2) -0.011(2) 0.0038(18)
C44 0.035(3) 0.048(3) 0.046(3) -0.004(2) -0.009(2) 0.000(2)
C45 0.043(3) 0.051(3) 0.053(3) -0.011(3) -0.014(2) -0.005(2)
C46 0.038(3) 0.067(4) 0.079(4) -0.014(3) -0.001(3) -0.004(2)

loop_
_atom_type_symbol
_atom_type_description
_atom_type_scat_dispersion_real
_atom_type_scat_dispersion_imag
_atom_type_scat_source
C C 0.0033 0.0016 'International Tables Vol C Tables 4.2.6.8 and 6.1.1.4'
H H 0.0000 0.0000 'International Tables Vol C Tables 4.2.6.8 and 6.1.1.4'
Ga Ga 0.2307 1.6083 'International Tables Vol C Tables 4.2.6.8 and 6.1.1.4'

loop_
_geom_angle_atom_site_label_1
_geom_angle_atom_site_label_2
_geom_angle_atom_site_label_3
_geom_angle
C2 Ga1 C1 118.63(17)
C2 Ga1 C11 119.93(19)
C1 Ga1 C11 121.37(19)
C12 C11 Ga1 117.1(3)
C3 Ga2 C1 118.71(16)
C3 Ga2 C21 118.70(18)
C1 Ga2 C21 122.53(19)
C22 C21 Ga2 115.1(4)
C3 Ga3 C4 119.58(16)
C3 Ga3 C31 120.8(2)
C4 Ga3 C31 118.8(2)
C32 C31 Ga3 112.4(6)
C4 Ga4 C2 120.45(15)
C4 Ga4 C41 122.65(18)
C2 Ga4 C41 116.85(18)
C42 C41 Ga4 114.4(3)
C2 Ga5 C51 121.86(19)
C2 Ga5 C3 119.97(17)
C51 Ga5 C3 117.7(2)
C52 C51 Ga5 116.7(3)
C4 Ga6 C61 121.56(19)
C4 Ga6 C1 120.46(18)
C61 Ga6 C1 117.96(19)
C62 C61 Ga6 114.1(3)
C13 C1 Ga2 116.9(3)
C13 C1 Ga1 115.3(3)
Ga2 C1 Ga1 104.4(2)
C13 C1 Ga6 110.7(3)
Ga2 C1 Ga6 102.80(18)
Ga1 C1 Ga6 105.47(18)
C14 C13 C1 116.1(4)
C13 C14 C15 114.9(4)
C16 C15 C14 114.0(4)
C23 C2 Ga5 115.3(3)
C23 C2 Ga1 117.2(3)
Ga5 C2 Ga1 105.41(17)
C23 C2 Ga4 111.0(3)
Ga5 C2 Ga4 101.17(18)
Ga1 C2 Ga4 105.14(19)
C24 C23 C2 116.4(3)
C23 C24 C25 114.1(4)
C26 C25 C24 114.4(4)
C33 C3 Ga2 114.9(3)
C33 C3 Ga3 116.9(3)
Ga2 C3 Ga3 106.9(2)
C33 C3 Ga5 111.0(3)
Ga2 C3 Ga5 105.40(18)
Ga3 C3 Ga5 100.24(17)
C34 C33 C3 116.8(4)
C35 C34 C33 113.3(4)
C34 C35 C36 114.6(4)
C43 C4 Ga6 116.3(3)
C43 C4 Ga4 115.4(3)
Ga6 C4 Ga4 104.19(19)
C43 C4 Ga3 113.5(3)
Ga6 C4 Ga3 103.32(18)
Ga4 C4 Ga3 102.5(2)
C44 C43 C4 115.4(4)
C43 C44 C45 114.9(4)
C46 C45 C44 114.2(5)

loop_
_geom_bond_atom_site_label_1
_geom_bond_atom_site_label_2
_geom_bond_distance
Ga1 C2 1.978(4)
Ga1 C1 1.976(4)
Ga1 C11 1.999(4)
C11 C12 1.514(7)
Ga2 C3 1.965(4)
Ga2 C1 1.981(4)
Ga2 C21 1.995(4)
C21 C22 1.527(7)
Ga3 C3 1.970(4)
Ga3 C4 1.987(4)
Ga3 C31 2.060(7)
C31 C32 1.417(10)
Ga4 C4 1.972(4)
Ga4 C2 1.980(4)
Ga4 C41 1.993(4)
C41 C42 1.525(6)
Ga5 C2 1.972(4)
Ga5 C51 1.990(5)
Ga5 C3 1.991(4)
C51 C52 1.527(7)
Ga6 C4 1.974(4)
Ga6 C61 1.980(5)
Ga6 C1 1.994(4)
C61 C62 1.526(7)
C1 C13 1.549(6)
C13 C14 1.528(6)
C14 C15 1.526(7)
C15 C16 1.489(8)
C2 C23 1.555(5)
C23 C24 1.513(6)
C24 C25 1.531(6)
C25 C26 1.491(7)
C3 C33 1.554(6)
C33 C34 1.529(6)
C34 C35 1.505(6)
C35 C36 1.519(6)
C4 C43 1.549(6)
C43 C44 1.520(6)
C44 C45 1.525(6)
C45 C46 1.504(8)

loop_
_geom_torsion_atom_site_label_1
_geom_torsion_atom_site_label_2
_geom_torsion_atom_site_label_3
_geom_torsion_atom_site_label_4
_geom_torsion
C2 Ga1 C11 C12 -87.9(4)
C1 Ga1 C11 C12 95.3(4)
C3 Ga2 C21 C22 -120.3(4)
C1 Ga2 C21 C22 62.5(5)
C3 Ga3 C31 C32 104.3(5)
C4 Ga3 C31 C32 -86.1(5)
C4 Ga4 C41 C42 103.5(4)
C2 Ga4 C41 C42 -79.1(4)
C2 Ga5 C51 C52 111.2(4)
C3 Ga5 C51 C52 -76.4(4)
C4 Ga6 C61 C62 -103.4(4)
C1 Ga6 C61 C62 78.1(4)
C3 Ga2 C1 C13 175.4(3)
C21 Ga2 C1 C13 -7.5(4)
C3 Ga2 C1 Ga1 -55.9(2)
C21 Ga2 C1 Ga1 121.2(2)
C3 Ga2 C1 Ga6 54.0(2)
C21 Ga2 C1 Ga6 -128.8(2)
C2 Ga1 C1 C13 -174.6(3)
C11 Ga1 C1 C13 2.3(4)
C2 Ga1 C1 Ga2 55.8(2)
C11 Ga1 C1 Ga2 -127.4(2)
C2 Ga1 C1 Ga6 -52.2(3)
C11 Ga1 C1 Ga6 124.7(2)
C4 Ga6 C1 C13 177.2(3)
C61 Ga6 C1 C13 -4.2(4)
C4 Ga6 C1 Ga2 -57.2(2)
C61 Ga6 C1 Ga2 121.4(2)
C4 Ga6 C1 Ga1 51.9(3)
C61 Ga6 C1 Ga1 -129.5(2)
Ga2 C1 C13 C14 60.5(5)
Ga1 C1 C13 C14 -62.8(5)
Ga6 C1 C13 C14 177.7(3)
C1 C13 C14 C15 178.0(4)
C13 C14 C15 C16 -62.9(6)
C51 Ga5 C2 C23 -6.4(4)
C3 Ga5 C2 C23 -178.7(3)
C51 Ga5 C2 Ga1 -137.3(2)
C3 Ga5 C2 Ga1 50.4(2)
C51 Ga5 C2 Ga4 113.4(2)
C3 Ga5 C2 Ga4 -58.9(2)
C1 Ga1 C2 C23 176.8(3)
C11 Ga1 C2 C23 -0.1(4)
C1 Ga1 C2 Ga5 -53.4(3)
C11 Ga1 C2 Ga5 129.7(2)
C1 Ga1 C2 Ga4 53.0(2)
C11 Ga1 C2 Ga4 -123.9(2)
C4 Ga4 C2 C23 178.5(3)
C41 Ga4 C2 C23 1.1(4)
C4 Ga4 C2 Ga5 55.6(2)
C41 Ga4 C2 Ga5 -121.8(2)
C4 Ga4 C2 Ga1 -53.9(3)
C41 Ga4 C2 Ga1 128.7(2)
Ga5 C2 C23 C24 -58.1(5)
Ga1 C2 C23 C24 66.9(5)
Ga4 C2 C23 C24 -172.4(3)
C2 C23 C24 C25 176.1(4)
C23 C24 C25 C26 -68.7(6)
C1 Ga2 C3 C33 175.8(3)
C21 Ga2 C3 C33 -1.5(4)
C1 Ga2 C3 Ga3 -52.8(2)
C21 Ga2 C3 Ga3 129.9(2)
C1 Ga2 C3 Ga5 53.3(3)
C21 Ga2 C3 Ga5 -124.0(2)
C4 Ga3 C3 C33 -178.6(3)
C31 Ga3 C3 C33 -9.0(4)
C4 Ga3 C3 Ga2 51.1(3)
C31 Ga3 C3 Ga2 -139.3(3)
C4 Ga3 C3 Ga5 -58.6(3)
C31 Ga3 C3 Ga5 111.0(3)
C2 Ga5 C3 C33 -175.4(3)
C51 Ga5 C3 C33 12.0(4)
C2 Ga5 C3 Ga2 -50.5(2)
C51 Ga5 C3 Ga2 136.9(2)
C2 Ga5 C3 Ga3 60.4(2)
C51 Ga5 C3 Ga3 -112.2(2)
Ga2 C3 C33 C34 70.8(5)
Ga3 C3 C33 C34 -55.6(5)
Ga5 C3 C33 C34 -169.7(3)
C3 C33 C34 C35 -175.3(4)
C33 C34 C35 C36 -176.3(5)
C61 Ga6 C4 C43 2.2(4)
C1 Ga6 C4 C43 -179.3(3)
C61 Ga6 C4 Ga4 130.36(19)
C1 Ga6 C4 Ga4 -51.1(2)
C61 Ga6 C4 Ga3 -122.9(2)
C1 Ga6 C4 Ga3 55.7(3)
C2 Ga4 C4 C43 -178.9(3)
C41 Ga4 C4 C43 -1.7(4)
C2 Ga4 C4 Ga6 52.3(3)
C41 Ga4 C4 Ga6 -130.4(2)
C2 Ga4 C4 Ga3 -55.1(3)
C41 Ga4 C4 Ga3 122.2(2)
C3 Ga3 C4 C43 -177.9(3)
C31 Ga3 C4 C43 12.3(4)
C3 Ga3 C4 Ga6 -51.1(3)
C31 Ga3 C4 Ga6 139.2(3)
C3 Ga3 C4 Ga4 57.0(3)
C31 Ga3 C4 Ga4 -112.7(3)
Ga6 C4 C43 C44 61.1(5)
Ga4 C4 C43 C44 -61.3(5)
Ga3 C4 C43 C44 -179.1(3)
C4 C43 C44 C45 -177.6(4)
C43 C44 C45 C46 -67.6(6)
